data_4503232
loop_
_publ_author_name
'van Eupen, J. Th. H.'
'Elffrink, W. W. J.'
'Keltjens, R.'
'Bennema, P.'
'de Gelder, R.'
'Smits, J. M. M.'
'van Eck, E. R. H.'
'Kentgens, A. P. M.'
'Deij, M. A.'
'Meekes, H.'
'Vlieg, E.'

_publ_contact_author
;
        H. Meekes
        Solid State Chemistry
        Institute for Molecules and Materials
        Radboud University Nijmegen
        Toernooiveld 1
        6525 ED  Nijmegen
        The Netherlands
;
_publ_section_title
;
 Polymorphism and Migratory Chiral Resolution of the Free Base of
 Venlafaxine. A Remarkable Topotactical Solid State Transition from a
 Racemate to a Racemic Conglomerate
;
_journal_issue 1
_journal_name_full 'Crystal Growth &amp; Design'
_journal_page_first 71
_journal_paper_doi 10.1021/cg700831z
_journal_volume 8
_journal_year 2008
_chemical_formula_sum 'C17 H27 N O2'
_chemical_formula_weight 277.40
_chemical_name_systematic
;
 ?
;
_space_group_IT_number 14
_symmetry_cell_setting monoclinic
_symmetry_space_group_name_Hall '-P 2ybc'
_symmetry_space_group_name_H-M 'P 1 21/c 1'
_atom_sites_solution_hydrogens geom
_atom_sites_solution_primary direct
_atom_sites_solution_secondary difmap
_audit_creation_date 2007-01-04
_audit_creation_method 'SHELXL, adapted and expanded'
_cell_angle_alpha 90.00
_cell_angle_beta 90.971(6)
_cell_angle_gamma 90.00
_cell_formula_units_Z 8
_cell_length_a 8.8397(5)
_cell_length_b 8.2699(8)
_cell_length_c 43.754(5)
_cell_measurement_reflns_used 77
_cell_measurement_temperature 208(2)
_cell_measurement_theta_max 27.500
_cell_measurement_theta_min 3.090
_cell_volume 3198.1(5)
_computing_data_collection
;
Nonius "Collect" program suite (Nonius, 1999)
;
_computing_data_reduction
;
Nonius "EvalCCD" program suite (Duisenberg, 1998)
;
_computing_molecular_graphics
;
PLATON (Spek, 2003)
;
_computing_structure_refinement 'SHELXL-97 (Sheldrick, 1997)'
_computing_structure_solution
;
CRUNCH (de Gelder et al., 1993),
;
_diffrn_ambient_temperature 208(2)
_diffrn_detector_area_resol_mean 18.4
_diffrn_measured_fraction_theta_full 0.927
_diffrn_measured_fraction_theta_max 0.933
_diffrn_measurement_device 'Nonius KappaCCD'
_diffrn_measurement_method 'area detector \f and \w scan'
_diffrn_radiation_monochromator graphite
_diffrn_radiation_source 'fine-focus sealed tube'
_diffrn_radiation_type MoK\a
_diffrn_radiation_wavelength 0.71073
_diffrn_reflns_av_R_equivalents 0.0589
_diffrn_reflns_av_sigmaI/netI 0.0434
_diffrn_reflns_limit_h_max 11
_diffrn_reflns_limit_h_min -11
_diffrn_reflns_limit_k_max 10
_diffrn_reflns_limit_k_min -10
_diffrn_reflns_limit_l_max 56
_diffrn_reflns_limit_l_min -56
_diffrn_reflns_number 57947
_diffrn_reflns_theta_full 25.00
_diffrn_reflns_theta_max 27.50
_diffrn_reflns_theta_min 3.09
_diffrn_standards_decay_% 0.000
_diffrn_standards_interval_time 0
_diffrn_standards_number 0
_exptl_absorpt_coefficient_mu 0.074
_exptl_absorpt_correction_T_max 0.993
_exptl_absorpt_correction_T_min 0.787
_exptl_absorpt_correction_type multi-scan
_exptl_absorpt_process_details 'SADABS multiscan (Sheldrick, 1996)'
_exptl_crystal_colour 'translucent colourless'
_exptl_crystal_density_diffrn 1.152
_exptl_crystal_density_method 'not measured'
_exptl_crystal_description 'rough fragment'
_exptl_crystal_F_000 1216
_exptl_crystal_size_max 0.25
_exptl_crystal_size_mid 0.15
_exptl_crystal_size_min 0.10
_refine_diff_density_max 0.214
_refine_diff_density_min -0.219
_refine_diff_density_rms 0.035
_refine_ls_extinction_method none
_refine_ls_goodness_of_fit_all 1.055
_refine_ls_goodness_of_fit_ref 1.055
_refine_ls_hydrogen_treatment refall
_refine_ls_matrix_type full
_refine_ls_number_parameters 577
_refine_ls_number_reflns 7355
_refine_ls_number_restraints 0
_refine_ls_restrained_S_all 1.055
_refine_ls_R_factor_all 0.0947
_refine_ls_R_factor_gt 0.0571
_refine_ls_R_factor_obs 0.0571
_refine_ls_shift/esd_max 0.001
_refine_ls_shift/esd_mean 0.000
_refine_ls_shift/su_max 0.001
_refine_ls_shift/su_mean 0.000
_refine_ls_structure_factor_coef Fsqd
_refine_ls_weighting_details
;
w=1/[\s^2^(Fo^2^)+(0.0389P)^2^+1.0697P] where P=(Fo^2^+2Fc^2^)/3
;
_refine_ls_weighting_scheme calc
_refine_ls_wR_factor_all 0.1164
_refine_ls_wR_factor_gt 0.1051
_refine_ls_wR_factor_obs 0.1051
_refine_ls_wR_factor_ref 0.1164
_reflns_number_gt 5119
_reflns_number_observed 5119
_reflns_number_total 7355
_reflns_observed_criterion >2sigma(I)
_reflns_threshold_expression >2sigma(I)
_cod_data_source_file cg700831z-file003.cif
_cod_data_source_block ZJAK4A
_cod_depositor_comments
;
The following automatic conversions were performed:
'_publ_contact_autor' tag replaced with '_publ_contact_author'.

Automatic conversion script
Id: cif_correct_tags 1440 2010-10-19 06:21:57Z saulius 

The following automatic conversions were performed:

'_geom_bond_publ_flag' value 'Y' changed to 'y' according to
/home/saulius/struct/CIF-dictionaries/cif_core.dic dictionary named
'cif_core.dic' version 2.4.1 from 2010-06-29 (42
times).

'_geom_angle_publ_flag' value 'Y' changed to 'y' according
to /home/saulius/struct/CIF-dictionaries/cif_core.dic dictionary
named 'cif_core.dic' version 2.4.1 from 2010-06-29 (58 times).

Automatic conversion script
Id: cif_fix_values 1715 2011-07-08 13:25:40Z adriana 
;
_cod_original_sg_symbol_H-M 'P 21/c'
_cod_database_code 4503232

loop_
_symmetry_equiv_pos_as_xyz
'x, y, z'
'-x, y+1/2, -z+1/2'
'-x, -y, -z'
'x, -y-1/2, z-1/2'

loop_
_atom_site_label
_atom_site_type_symbol
_atom_site_fract_x
_atom_site_fract_y
_atom_site_fract_z
_atom_site_U_iso_or_equiv
_atom_site_adp_type
_atom_site_occupancy
_atom_site_calc_flag
O1A O 1.13916(13) 0.64830(16) 0.02938(3) 0.0458(3) Uani 1 d
O2A O 0.35259(12) 0.33596(15) 0.09212(3) 0.0337(3) Uani 1 d
H1A H 0.374(2) 0.382(3) 0.1102(5) 0.055(6) Uiso 1 d
N1A N 0.46606(15) 0.52901(16) 0.13733(3) 0.0315(3) Uani 1 d
C1A C 0.72718(17) 0.52599(19) 0.06873(4) 0.0277(4) Uani 1 d
C2A C 0.86602(18) 0.4670(2) 0.07950(4) 0.0302(4) Uani 1 d
H2A H 0.8716(17) 0.397(2) 0.0970(4) 0.031(4) Uiso 1 d
C3A C 1.00070(18) 0.5075(2) 0.06572(4) 0.0328(4) Uani 1 d
H3A H 1.095(2) 0.468(2) 0.0739(4) 0.037(5) Uiso 1 d
C4A C 0.99979(17) 0.6088(2) 0.04059(4) 0.0327(4) Uani 1 d
C5A C 0.86410(19) 0.6654(2) 0.02895(4) 0.0371(4) Uani 1 d
H5A H 0.8599(18) 0.730(2) 0.0118(4) 0.036(5) Uiso 1 d
C6A C 0.73020(19) 0.6239(2) 0.04313(4) 0.0342(4) Uani 1 d
H6A H 0.632(2) 0.666(2) 0.0351(4) 0.039(5) Uiso 1 d
C7A C 0.57882(17) 0.4975(2) 0.08507(4) 0.0286(4) Uani 1 d
H7A H 0.5069(18) 0.582(2) 0.0777(3) 0.030(4) Uiso 1 d
C8A C 0.49785(16) 0.33526(19) 0.07757(3) 0.0271(4) Uani 1 d
C9A C 0.4641(2) 0.3221(2) 0.04341(4) 0.0351(4) Uani 1 d
H9A H 0.399(2) 0.414(2) 0.0378(4) 0.039(5) Uiso 1 d
H9B H 0.560(2) 0.331(2) 0.0318(4) 0.039(5) Uiso 1 d
C10A C 0.3875(2) 0.1637(3) 0.03440(5) 0.0433(5) Uani 1 d
H10A H 0.287(2) 0.162(2) 0.0432(4) 0.043(5) Uiso 1 d
H10B H 0.374(2) 0.158(2) 0.0121(5) 0.048(5) Uiso 1 d
C11A C 0.4769(2) 0.0190(3) 0.04571(5) 0.0481(5) Uani 1 d
H11A H 0.577(2) 0.019(2) 0.0347(4) 0.055(6) Uiso 1 d
H11B H 0.426(2) -0.079(3) 0.0405(4) 0.051(6) Uiso 1 d
C12A C 0.5062(2) 0.0299(2) 0.07987(5) 0.0410(4) Uani 1 d
H12A H 0.568(2) -0.067(2) 0.0871(4) 0.047(5) Uiso 1 d
H12B H 0.408(2) 0.026(2) 0.0903(4) 0.044(5) Uiso 1 d
C13A C 0.58628(19) 0.1866(2) 0.08852(4) 0.0323(4) Uani 1 d
H13A H 0.685(2) 0.187(2) 0.0791(4) 0.034(5) Uiso 1 d
H13B H 0.6021(18) 0.196(2) 0.1109(4) 0.033(4) Uiso 1 d
C14A C 0.60517(18) 0.5251(2) 0.11938(4) 0.0316(4) Uani 1 d
H14A H 0.6691(19) 0.437(2) 0.1280(4) 0.036(5) Uiso 1 d
H14B H 0.665(2) 0.631(2) 0.1226(4) 0.040(5) Uiso 1 d
C15A C 0.3801(3) 0.6771(3) 0.13173(6) 0.0494(5) Uani 1 d
H15A H 0.444(2) 0.774(3) 0.1372(5) 0.057(6) Uiso 1 d
H15B H 0.290(2) 0.675(2) 0.1451(5) 0.061(6) Uiso 1 d
H15C H 0.346(2) 0.685(2) 0.1105(5) 0.053(6) Uiso 1 d
C16A C 0.5062(3) 0.5175(3) 0.16978(4) 0.0440(5) Uani 1 d
H16A H 0.569(2) 0.609(3) 0.1766(4) 0.050(6) Uiso 1 d
H16B H 0.560(2) 0.407(3) 0.1738(4) 0.054(6) Uiso 1 d
H16C H 0.412(2) 0.519(2) 0.1821(4) 0.052(6) Uiso 1 d
C17A C 1.1425(3) 0.7541(3) 0.00385(5) 0.0503(5) Uani 1 d
H17A H 1.090(2) 0.708(3) -0.0144(5) 0.062(6) Uiso 1 d
H17B H 1.249(3) 0.769(3) 0.0005(5) 0.062(6) Uiso 1 d
H17C H 1.096(2) 0.864(3) 0.0086(5) 0.056(6) Uiso 1 d
O1B O 1.64127(14) 0.58426(19) 0.72214(3) 0.0586(4) Uani 1 d
O2B O 0.85518(12) 0.28642(15) 0.65362(3) 0.0360(3) Uani 1 d
H1B H 0.872(2) 0.329(2) 0.6355(5) 0.053(6) Uiso 1 d
N1B N 0.96901(14) 0.47336(16) 0.60766(3) 0.0303(3) Uani 1 d
C1B C 1.23231(17) 0.4775(2) 0.67755(3) 0.0283(4) Uani 1 d
C2B C 1.36957(18) 0.4085(2) 0.66922(4) 0.0325(4) Uani 1 d
H2B H 1.3718(18) 0.333(2) 0.6518(4) 0.037(5) Uiso 1 d
C3B C 1.50335(19) 0.4458(2) 0.68443(4) 0.0368(4) Uani 1 d
H3B H 1.597(2) 0.400(2) 0.6788(4) 0.040(5) Uiso 1 d
C4B C 1.50293(19) 0.5540(2) 0.70860(4) 0.0368(4) Uani 1 d
C5B C 1.3692(2) 0.6239(2) 0.71730(4) 0.0377(4) Uani 1 d
H5B H 1.3674(19) 0.697(2) 0.7338(4) 0.042(5) Uiso 1 d
C6B C 1.23653(19) 0.5847(2) 0.70165(4) 0.0341(4) Uani 1 d
H6B H 1.143(2) 0.639(2) 0.7080(4) 0.036(5) Uiso 1 d
C7B C 1.08388(17) 0.4466(2) 0.66029(4) 0.0297(4) Uani 1 d
H7B H 1.0136(19) 0.540(2) 0.6662(4) 0.037(5) Uiso 1 d
C8B C 1.00008(16) 0.2885(2) 0.66936(4) 0.0295(4) Uani 1 d
C9B C 0.9650(2) 0.2910(3) 0.70325(4) 0.0438(5) Uani 1 d
H9C H 0.909(2) 0.390(2) 0.7074(4) 0.042(5) Uiso 1 d
H9D H 1.059(2) 0.305(2) 0.7152(4) 0.044(5) Uiso 1 d
C10B C 0.8856(3) 0.1379(3) 0.71390(5) 0.0625(7) Uani 1 d
H10C H 0.872(2) 0.143(3) 0.7362(5) 0.070(7) Uiso 1 d
H10D H 0.785(2) 0.134(2) 0.7044(4) 0.054(6) Uiso 1 d
C11B C 0.9719(3) -0.0135(3) 0.70515(6) 0.0681(7) Uani 1 d
H11C H 1.075(3) -0.014(3) 0.7163(5) 0.078(7) Uiso 1 d
H11D H 0.918(3) -0.113(3) 0.7111(5) 0.073(7) Uiso 1 d
C12B C 1.0019(2) -0.0174(3) 0.67155(5) 0.0519(5) Uani 1 d
H12C H 0.902(2) -0.023(2) 0.6593(4) 0.049(5) Uiso 1 d
H12D H 1.063(3) -0.117(3) 0.6663(5) 0.075(7) Uiso 1 d
C13B C 1.0853(2) 0.1347(2) 0.66149(5) 0.0389(4) Uani 1 d
H13C H 1.181(2) 0.137(2) 0.6719(4) 0.042(5) Uiso 1 d
H13D H 1.103(2) 0.131(2) 0.6388(5) 0.055(6) Uiso 1 d
C14B C 1.10931(18) 0.4625(2) 0.62604(4) 0.0304(4) Uani 1 d
H14C H 1.1748(19) 0.563(2) 0.6227(4) 0.035(5) Uiso 1 d
H14D H 1.1679(19) 0.364(2) 0.6179(4) 0.036(5) Uiso 1 d
C15B C 0.8933(3) 0.6273(3) 0.61216(5) 0.0481(5) Uani 1 d
H15D H 0.966(3) 0.720(3) 0.6094(5) 0.068(7) Uiso 1 d
H15E H 0.848(2) 0.632(2) 0.6334(5) 0.052(6) Uiso 1 d
H15F H 0.807(2) 0.633(2) 0.5980(5) 0.058(6) Uiso 1 d
C16B C 1.0067(2) 0.4551(3) 0.57544(4) 0.0431(5) Uani 1 d
H16D H 0.909(2) 0.465(2) 0.5624(5) 0.059(6) Uiso 1 d
H16E H 1.057(2) 0.349(3) 0.5726(4) 0.051(6) Uiso 1 d
H16F H 1.079(2) 0.543(2) 0.5685(4) 0.049(5) Uiso 1 d
C17B C 1.6455(3) 0.6981(4) 0.74627(7) 0.0757(8) Uani 1 d
H17D H 1.605(3) 0.806(3) 0.7389(6) 0.080(9) Uiso 1 d
H17E H 1.747(3) 0.700(3) 0.7524(6) 0.095(9) Uiso 1 d
H17F H 1.586(3) 0.660(3) 0.7642(6) 0.090(9) Uiso 1 d

loop_
_atom_site_aniso_label
_atom_site_aniso_U_11
_atom_site_aniso_U_22
_atom_site_aniso_U_33
_atom_site_aniso_U_23
_atom_site_aniso_U_13
_atom_site_aniso_U_12
O1A 0.0293(6) 0.0580(9) 0.0507(8) 0.0038(7) 0.0147(6) -0.0082(6)
O2A 0.0215(6) 0.0419(7) 0.0380(7) -0.0027(6) 0.0077(5) -0.0035(5)
N1A 0.0306(7) 0.0301(8) 0.0340(8) 0.0002(6) 0.0090(6) 0.0012(6)
C1A 0.0238(8) 0.0279(8) 0.0316(9) 0.0006(7) 0.0038(6) -0.0007(7)
C2A 0.0292(8) 0.0290(9) 0.0323(9) 0.0027(8) 0.0019(7) -0.0008(7)
C3A 0.0234(8) 0.0348(10) 0.0402(10) -0.0019(8) 0.0015(7) 0.0016(7)
C4A 0.0258(8) 0.0353(10) 0.0373(10) -0.0045(8) 0.0100(7) -0.0053(7)
C5A 0.0353(9) 0.0408(11) 0.0354(10) 0.0119(9) 0.0070(8) -0.0014(8)
C6A 0.0262(9) 0.0368(10) 0.0398(10) 0.0076(8) 0.0028(7) 0.0008(7)
C7A 0.0220(8) 0.0286(9) 0.0352(9) 0.0045(7) 0.0051(7) 0.0031(7)
C8A 0.0177(7) 0.0326(9) 0.0311(9) 0.0031(7) 0.0048(6) -0.0010(6)
C9A 0.0292(9) 0.0447(11) 0.0313(9) 0.0042(8) 0.0012(7) 0.0014(8)
C10A 0.0368(10) 0.0590(13) 0.0341(11) -0.0068(9) -0.0018(8) -0.0063(9)
C11A 0.0429(11) 0.0447(12) 0.0567(13) -0.0163(10) 0.0027(10) -0.0063(10)
C12A 0.0325(10) 0.0337(10) 0.0569(12) 0.0038(9) -0.0006(9) -0.0008(8)
C13A 0.0250(8) 0.0329(10) 0.0390(10) 0.0044(8) 0.0002(7) -0.0005(7)
C14A 0.0258(8) 0.0310(9) 0.0381(10) -0.0021(8) 0.0058(7) -0.0029(8)
C15A 0.0503(12) 0.0429(13) 0.0556(14) 0.0033(10) 0.0193(11) 0.0145(10)
C16A 0.0486(12) 0.0466(13) 0.0370(11) -0.0042(9) 0.0078(9) -0.0088(10)
C17A 0.0467(12) 0.0569(15) 0.0481(13) 0.0009(11) 0.0216(10) -0.0166(11)
O1B 0.0337(7) 0.0772(11) 0.0642(9) -0.0155(8) -0.0192(6) -0.0065(7)
O2B 0.0225(6) 0.0499(8) 0.0354(7) 0.0084(6) -0.0050(5) -0.0059(5)
N1B 0.0267(7) 0.0328(8) 0.0311(7) 0.0016(6) -0.0048(6) 0.0014(6)
C1B 0.0240(8) 0.0322(9) 0.0288(8) 0.0020(7) -0.0010(6) -0.0014(7)
C2B 0.0290(9) 0.0337(9) 0.0348(9) -0.0045(8) -0.0005(7) -0.0009(7)
C3B 0.0248(9) 0.0386(11) 0.0469(11) 0.0002(8) -0.0015(8) 0.0017(8)
C4B 0.0295(9) 0.0431(11) 0.0376(10) 0.0023(8) -0.0095(7) -0.0066(8)
C5B 0.0383(10) 0.0453(11) 0.0295(9) -0.0082(8) -0.0023(7) -0.0037(8)
C6B 0.0291(9) 0.0426(10) 0.0307(9) -0.0037(8) 0.0014(7) 0.0012(8)
C7B 0.0224(8) 0.0336(10) 0.0330(9) -0.0027(7) -0.0025(6) 0.0021(7)
C8B 0.0182(7) 0.0421(10) 0.0282(8) 0.0017(7) -0.0005(6) -0.0010(7)
C9B 0.0297(10) 0.0713(15) 0.0305(10) 0.0023(9) 0.0018(8) -0.0021(10)
C10B 0.0424(12) 0.106(2) 0.0390(12) 0.0200(12) 0.0063(10) -0.0201(13)
C11B 0.0511(14) 0.0698(17) 0.0833(18) 0.0397(14) -0.0054(13) -0.0135(13)
C12B 0.0385(11) 0.0430(13) 0.0742(16) 0.0147(11) 0.0012(10) -0.0059(10)
C13B 0.0254(9) 0.0396(11) 0.0516(12) 0.0043(9) 0.0033(8) -0.0014(8)
C14B 0.0242(8) 0.0322(9) 0.0348(9) 0.0027(8) -0.0007(7) -0.0012(7)
C15B 0.0481(12) 0.0453(13) 0.0504(13) 0.0016(10) -0.0086(10) 0.0171(10)
C16B 0.0470(12) 0.0474(13) 0.0349(10) 0.0048(9) 0.0020(9) -0.0043(10)
C17B 0.0604(16) 0.104(3) 0.0617(17) -0.0243(16) -0.0261(14) -0.0190(16)

loop_
_atom_type_symbol
_atom_type_description
_atom_type_scat_dispersion_real
_atom_type_scat_dispersion_imag
_atom_type_scat_source
C C 0.0033 0.0016 'International Tables Vol C Tables 4.2.6.8 and 6.1.1.4'
H H 0.0000 0.0000 'International Tables Vol C Tables 4.2.6.8 and 6.1.1.4'
N N 0.0061 0.0033 'International Tables Vol C Tables 4.2.6.8 and 6.1.1.4'
O O 0.0106 0.0060 'International Tables Vol C Tables 4.2.6.8 and 6.1.1.4'

loop_
_geom_angle_atom_site_label_1
_geom_angle_atom_site_label_2
_geom_angle_atom_site_label_3
_geom_angle
_geom_angle_publ_flag
C4A O1A C17A 117.29(15) y
C15A N1A C16A 109.57(16) y
C15A N1A C14A 111.49(14) y
C16A N1A C14A 109.02(14) y
C6A C1A C2A 116.70(14) y
C6A C1A C7A 119.98(14) y
C2A C1A C7A 123.16(14) y
C3A C2A C1A 121.75(16) y
C4A C3A C2A 119.97(16) y
O1A C4A C5A 124.61(16) y
O1A C4A C3A 115.80(15) y
C5A C4A C3A 119.58(15) y
C4A C5A C6A 119.63(16) y
C1A C6A C5A 122.33(16) y
C1A C7A C14A 108.60(13) y
C1A C7A C8A 115.62(13) y
C14A C7A C8A 113.43(13) y
O2A C8A C9A 105.81(13) y
O2A C8A C13A 108.60(13) y
C9A C8A C13A 109.90(14) y
O2A C8A C7A 108.29(12) y
C9A C8A C7A 110.55(13) y
C13A C8A C7A 113.39(13) y
C8A C9A C10A 113.22(15) y
C11A C10A C9A 111.60(16) y
C10A C11A C12A 110.80(17) y
C11A C12A C13A 111.50(16) y
C12A C13A C8A 111.93(14) y
N1A C14A C7A 114.32(13) y
C4B O1B C17B 117.10(18) y
C15B N1B C16B 109.52(16) y
C15B N1B C14B 111.47(15) y
C16B N1B C14B 108.50(14) y
C6B C1B C2B 116.81(15) y
C6B C1B C7B 119.92(14) y
C2B C1B C7B 123.17(15) y
C3B C2B C1B 121.57(16) y
C2B C3B C4B 119.92(16) y
O1B C4B C5B 124.57(16) y
O1B C4B C3B 115.69(16) y
C5B C4B C3B 119.74(16) y
C4B C5B C6B 119.28(17) y
C1B C6B C5B 122.68(16) y
C1B C7B C14B 109.43(13) y
C1B C7B C8B 115.04(13) y
C14B C7B C8B 113.66(14) y
O2B C8B C9B 105.74(13) y
O2B C8B C13B 108.71(14) y
C9B C8B C13B 110.03(16) y
O2B C8B C7B 108.06(13) y
C9B C8B C7B 110.05(15) y
C13B C8B C7B 113.90(13) y
C8B C9B C10B 112.92(18) y
C11B C10B C9B 111.83(18) y
C12B C11B C10B 111.30(19) y
C11B C12B C13B 111.1(2) y
C8B C13B C12B 112.38(15) y
N1B C14B C7B 113.96(13) y

loop_
_geom_bond_atom_site_label_1
_geom_bond_atom_site_label_2
_geom_bond_distance
_geom_bond_publ_flag
O1A C4A 1.3731(18) y
O1A C17A 1.420(2) y
O2A C8A 1.4428(17) y
N1A C15A 1.460(2) y
N1A C16A 1.461(2) y
N1A C14A 1.471(2) y
C1A C6A 1.383(2) y
C1A C2A 1.395(2) y
C1A C7A 1.523(2) y
C2A C3A 1.385(2) y
C3A C4A 1.382(2) y
C4A C5A 1.377(2) y
C5A C6A 1.389(2) y
C7A C14A 1.533(2) y
C7A C8A 1.553(2) y
C8A C9A 1.523(2) y
C8A C13A 1.530(2) y
C9A C10A 1.523(3) y
C10A C11A 1.513(3) y
C11A C12A 1.515(3) y
C12A C13A 1.522(2) y
O1B C4B 1.3728(19) y
O1B C17B 1.414(3) y
O2B C8B 1.4441(18) y
N1B C15B 1.454(2) y
N1B C16B 1.462(2) y
N1B C14B 1.469(2) y
C1B C6B 1.378(2) y
C1B C2B 1.395(2) y
C1B C7B 1.524(2) y
C2B C3B 1.382(2) y
C3B C4B 1.385(3) y
C4B C5B 1.375(2) y
C5B C6B 1.386(2) y
C7B C14B 1.525(2) y
C7B C8B 1.558(2) y
C8B C9B 1.520(2) y
C8B C13B 1.521(2) y
C9B C10B 1.524(3) y
C10B C11B 1.519(4) y
C11B C12B 1.499(3) y
C12B C13B 1.526(3) y

loop_
_geom_hbond_atom_site_label_D
_geom_hbond_atom_site_label_H
_geom_hbond_atom_site_label_A
_geom_hbond_distance_DH
_geom_hbond_distance_HA
_geom_hbond_distance_DA
_geom_hbond_angle_DHA
O2A H1A N1A 0.89(2) 1.88(2) 2.7203(19) 156.4(19)
O2B H1B N1B 0.88(2) 1.92(2) 2.7414(18) 154.3(18)
